data_7052051
loop_
_publ_author_name
'Alberto, Roger'
'Angst, Daniela'
'Ortner, Kirstin'
'Abram, Ulrich'
'Schubiger, P. August'
'Kaden, Thomas A.'

_publ_section_title
;
 Syntheses of a series of S6 thioether cages and their coordination
 chemistry with Ag+
;
_journal_issue 3
_journal_name_full 'New Journal of Chemistry'
_journal_page_first 409
_journal_paper_doi 10.1039/b606510b
_journal_volume 31
_journal_year 2007
_chemical_formula_moiety 'C19 H36 S6'
_chemical_formula_sum 'C19 H36 S6'
_chemical_formula_weight 456.84
_chemical_name_common Cryptant-S6-Me2
_chemical_name_systematic
;
Cryptant-S6-Me2
;
_space_group_IT_number 9
_symmetry_cell_setting monoclinic
_symmetry_space_group_name_Hall 'C -2yc'
_symmetry_space_group_name_H-M 'C 1 c 1'
_atom_sites_solution_hydrogens geom
_atom_sites_solution_primary direct
_atom_sites_solution_secondary difmap
_audit_creation_method SHELXL-97
_cell_angle_alpha 90.00
_cell_angle_beta 114.26(1)
_cell_angle_gamma 90.00
_cell_formula_units_Z 4
_cell_length_a 9.432(1)
_cell_length_b 27.584(2)
_cell_length_c 9.901(1)
_cell_measurement_reflns_used 25
_cell_measurement_temperature 208(2)
_cell_measurement_theta_max 23.86
_cell_measurement_theta_min 15.68
_cell_volume 2348.5(4)
_computing_cell_refinement SET4
_computing_data_collection CAD4
_computing_data_reduction PLATON
_computing_molecular_graphics ORTEP
_computing_publication_material WINGX
_computing_structure_refinement 'SHELXL-97 (Sheldrick, 1997)'
_computing_structure_solution SHELXS97
_diffrn_ambient_temperature 208(2)
_diffrn_measured_fraction_theta_full 0.997
_diffrn_measured_fraction_theta_max 0.997
_diffrn_measurement_device_type CAD4
_diffrn_measurement_method 'omega scan'
_diffrn_radiation_monochromator graphite
_diffrn_radiation_source 'fine-focus sealed tube'
_diffrn_radiation_type CuK\a
_diffrn_radiation_wavelength 1.54184
_diffrn_reflns_av_R_equivalents 0.0305
_diffrn_reflns_av_sigmaI/netI 0.0460
_diffrn_reflns_limit_h_max 10
_diffrn_reflns_limit_h_min -10
_diffrn_reflns_limit_k_max 32
_diffrn_reflns_limit_k_min -2
_diffrn_reflns_limit_l_max 11
_diffrn_reflns_limit_l_min -11
_diffrn_reflns_number 4265
_diffrn_reflns_theta_full 64.00
_diffrn_reflns_theta_max 64.00
_diffrn_reflns_theta_min 5.39
_diffrn_standards_decay_% 6
_diffrn_standards_interval_count 200
_diffrn_standards_interval_time 3600
_diffrn_standards_number 3
_exptl_absorpt_coefficient_mu 5.374
_exptl_absorpt_correction_T_max 0.4995
_exptl_absorpt_correction_T_min 0.4995
_exptl_absorpt_correction_type none
_exptl_absorpt_process_details none
_exptl_crystal_colour colourless
_exptl_crystal_density_diffrn 1.292
_exptl_crystal_density_method 'not measured'
_exptl_crystal_description cube
_exptl_crystal_F_000 984
_exptl_crystal_size_max 0.15
_exptl_crystal_size_mid 0.15
_exptl_crystal_size_min 0.15
_refine_diff_density_max 0.428
_refine_diff_density_min -0.433
_refine_diff_density_rms 0.093
_refine_ls_abs_structure_details 'Flack H D (1983), Acta Cryst. A39, 876-881'
_refine_ls_abs_structure_Flack 0.01(5)
_refine_ls_extinction_coef 0.0035(4)
_refine_ls_extinction_expression Fc^*^=kFc[1+0.001xFc^2^\l^3^/sin(2\q)]^-1/4^
_refine_ls_extinction_method SHELXL
_refine_ls_goodness_of_fit_ref 0.931
_refine_ls_hydrogen_treatment constr
_refine_ls_matrix_type full
_refine_ls_number_parameters 227
_refine_ls_number_reflns 3831
_refine_ls_number_restraints 2
_refine_ls_restrained_S_all 0.930
_refine_ls_R_factor_all 0.0957
_refine_ls_R_factor_gt 0.0754
_refine_ls_shift/su_max 0.000
_refine_ls_shift/su_mean 0.000
_refine_ls_structure_factor_coef Fsqd
_refine_ls_weighting_details 'calc w=1/[\s^2^(Fo^2^)+(0.1619P)^2^+12.7043P] where P=(Fo^2^+2Fc^2^)/3'
_refine_ls_weighting_scheme calc
_refine_ls_wR_factor_gt 0.1989
_refine_ls_wR_factor_ref 0.2235
_reflns_number_gt 3251
_reflns_number_total 3831
_reflns_threshold_expression >2sigma(I)
_cod_data_source_file b606510b.txt
_cod_data_source_block ligand9
_cod_original_sg_symbol_H-M Cc
_cod_database_code 7052051

loop_
_symmetry_equiv_pos_as_xyz
'x, y, z'
'x, -y, z+1/2'
'x+1/2, y+1/2, z'
'x+1/2, -y+1/2, z+1/2'

loop_
_atom_site_label
_atom_site_type_symbol
_atom_site_fract_x
_atom_site_fract_y
_atom_site_fract_z
_atom_site_U_iso_or_equiv
_atom_site_adp_type
_atom_site_occupancy
_atom_site_symmetry_multiplicity
_atom_site_calc_flag
_atom_site_refinement_flags
_atom_site_disorder_assembly
_atom_site_disorder_group
C1 C -0.2903(11) 0.4740(3) 0.1877(11) 0.055(2) Uani 1 1 d . . .
H1A H -0.3537 0.4872 0.2351 0.082 Uiso 1 1 calc R . .
H1B H -0.3571 0.4605 0.0922 0.082 Uiso 1 1 calc R . .
H1C H -0.2270 0.4996 0.1738 0.082 Uiso 1 1 calc R . .
C2 C -0.1851(9) 0.4343(3) 0.2851(9) 0.0422(17) Uani 1 1 d . . .
C3 C -0.0867(11) 0.4145(3) 0.2057(10) 0.050(2) Uani 1 1 d . . .
H3A H -0.0470 0.4423 0.1703 0.060 Uiso 1 1 calc R . .
H3B H -0.1566 0.3966 0.1181 0.060 Uiso 1 1 calc R . .
S1 S 0.0756(2) 0.37560(8) 0.3073(3) 0.0517(6) Uani 1 1 d . . .
C4 C -0.2802(10) 0.3923(3) 0.3071(10) 0.0481(19) Uani 1 1 d . . .
H4A H -0.2089 0.3681 0.3727 0.058 Uiso 1 1 calc R . .
H4B H -0.3393 0.3768 0.2113 0.058 Uiso 1 1 calc R . .
S2 S -0.4147(3) 0.41203(9) 0.3862(3) 0.0617(7) Uani 1 1 d . . .
C5 C -0.0814(10) 0.4556(3) 0.4372(9) 0.0476(19) Uani 1 1 d . . .
H5A H -0.0126 0.4301 0.4982 0.057 Uiso 1 1 calc R . .
H5B H -0.1475 0.4662 0.4864 0.057 Uiso 1 1 calc R . .
S3 S 0.0356(3) 0.50616(8) 0.4277(2) 0.0527(6) Uani 1 1 d . . .
C6 C -0.0040(11) 0.3159(3) 0.2582(10) 0.0481(19) Uani 1 1 d . . .
H6A H -0.0897 0.3117 0.2887 0.058 Uiso 1 1 calc R . .
H6B H -0.0458 0.3120 0.1504 0.058 Uiso 1 1 calc R . .
C7 C 0.1183(10) 0.2776(3) 0.3314(10) 0.049(2) Uani 1 1 d . . .
H7A H 0.1980 0.2802 0.2922 0.059 Uiso 1 1 calc R . .
H7B H 0.0696 0.2456 0.3033 0.059 Uiso 1 1 calc R . .
C8 C 0.1979(10) 0.2802(3) 0.4998(9) 0.051(2) Uani 1 1 d . . .
H8A H 0.2523 0.3113 0.5304 0.062 Uiso 1 1 calc R . .
H8B H 0.2745 0.2541 0.5379 0.062 Uiso 1 1 calc R . .
S4 S 0.0523(3) 0.27439(9) 0.5741(2) 0.0541(6) Uani 1 1 d . . .
C9 C -0.4782(10) 0.3544(4) 0.4236(11) 0.058(2) Uani 1 1 d . . .
H9A H -0.5672 0.3597 0.4488 0.069 Uiso 1 1 calc R . .
H9B H -0.5150 0.3351 0.3325 0.069 Uiso 1 1 calc R . .
C10 C -0.3569(10) 0.3249(3) 0.5471(10) 0.052(2) Uani 1 1 d . . .
H10A H -0.4009 0.2930 0.5509 0.063 Uiso 1 1 calc R . .
H10B H -0.2671 0.3198 0.5229 0.063 Uiso 1 1 calc R . .
C11 C -0.3015(11) 0.3478(4) 0.6978(10) 0.055(2) Uani 1 1 d . . .
H11A H -0.3832 0.3443 0.7342 0.066 Uiso 1 1 calc R . .
H11B H -0.2865 0.3826 0.6878 0.066 Uiso 1 1 calc R . .
S5 S -0.1244(3) 0.32318(10) 0.8335(2) 0.0598(6) Uani 1 1 d . . .
C12 C 0.1931(11) 0.5012(3) 0.6067(10) 0.051(2) Uani 1 1 d . . .
H12A H 0.2453 0.5327 0.6335 0.061 Uiso 1 1 calc R . .
H12B H 0.1506 0.4936 0.6795 0.061 Uiso 1 1 calc R . .
C13 C 0.3135(10) 0.4628(3) 0.6170(10) 0.052(2) Uani 1 1 d . . .
H13A H 0.2595 0.4336 0.5652 0.063 Uiso 1 1 calc R . .
H13B H 0.3768 0.4748 0.5666 0.063 Uiso 1 1 calc R . .
C14 C 0.4192(11) 0.4497(3) 0.7746(10) 0.054(2) Uani 1 1 d . . .
H14A H 0.4691 0.4795 0.8264 0.064 Uiso 1 1 calc R . .
H14B H 0.5015 0.4285 0.7723 0.064 Uiso 1 1 calc R . .
S6 S 0.3297(3) 0.42010(8) 0.8824(2) 0.0519(6) Uani 1 1 d . . .
C15 C 0.1622(11) 0.2800(3) 0.7726(9) 0.049(2) Uani 1 1 d . . .
H15A H 0.1154 0.2584 0.8217 0.059 Uiso 1 1 calc R . .
H15B H 0.2681 0.2683 0.7972 0.059 Uiso 1 1 calc R . .
C16 C 0.0137(10) 0.3565(3) 0.7847(9) 0.0458(18) Uani 1 1 d . . .
H16A H -0.0282 0.3598 0.6767 0.055 Uiso 1 1 calc R . .
H16B H 0.0261 0.3892 0.8269 0.055 Uiso 1 1 calc R . .
C17 C 0.2843(10) 0.3620(3) 0.7913(9) 0.0448(18) Uani 1 1 d . . .
H17A H 0.2354 0.3668 0.6838 0.054 Uiso 1 1 calc R . .
H17B H 0.3807 0.3437 0.8152 0.054 Uiso 1 1 calc R . .
C18 C 0.1734(10) 0.3322(3) 0.8396(8) 0.0424(18) Uani 1 1 d . . .
C19 C 0.2448(12) 0.3257(4) 1.0087(9) 0.055(2) Uani 1 1 d . . .
H19A H 0.3454 0.3101 1.0400 0.082 Uiso 1 1 calc R . .
H19B H 0.1767 0.3058 1.0369 0.082 Uiso 1 1 calc R . .
H19C H 0.2575 0.3572 1.0559 0.082 Uiso 1 1 calc R . .

loop_
_atom_site_aniso_label
_atom_site_aniso_U_11
_atom_site_aniso_U_22
_atom_site_aniso_U_33
_atom_site_aniso_U_23
_atom_site_aniso_U_13
_atom_site_aniso_U_12
C1 0.051(5) 0.050(5) 0.057(5) 0.012(4) 0.015(4) 0.007(4)
C2 0.043(4) 0.042(4) 0.045(4) 0.008(3) 0.022(3) 0.000(3)
C3 0.068(6) 0.039(4) 0.051(5) 0.003(4) 0.033(4) 0.001(4)
S1 0.0456(11) 0.0447(11) 0.0677(13) -0.0059(9) 0.0262(10) -0.0010(9)
C4 0.044(4) 0.044(4) 0.063(5) 0.003(4) 0.028(4) -0.004(4)
S2 0.0567(14) 0.0548(13) 0.0896(18) 0.0196(12) 0.0464(13) 0.0120(10)
C5 0.054(5) 0.046(4) 0.051(4) 0.005(4) 0.030(4) 0.005(4)
S3 0.0617(13) 0.0458(11) 0.0524(12) 0.0019(9) 0.0251(10) -0.0085(10)
C6 0.061(5) 0.038(4) 0.049(4) -0.003(3) 0.026(4) 0.001(4)
C7 0.057(5) 0.042(4) 0.054(5) -0.004(4) 0.028(4) 0.005(4)
C8 0.049(5) 0.055(5) 0.049(5) 0.002(4) 0.019(4) 0.010(4)
S4 0.0589(13) 0.0593(13) 0.0499(11) -0.0094(10) 0.0282(10) -0.0150(11)
C9 0.043(5) 0.067(6) 0.065(5) 0.018(5) 0.023(4) -0.003(4)
C10 0.048(5) 0.053(5) 0.062(5) 0.001(4) 0.030(4) -0.003(4)
C11 0.060(5) 0.058(5) 0.059(5) -0.002(4) 0.037(4) -0.005(4)
S5 0.0583(14) 0.0728(15) 0.0523(12) 0.0105(11) 0.0266(11) -0.0107(11)
C12 0.057(5) 0.048(5) 0.050(5) -0.008(4) 0.024(4) -0.009(4)
C13 0.053(5) 0.053(5) 0.059(5) -0.011(4) 0.031(4) -0.007(4)
C14 0.053(5) 0.048(5) 0.059(5) -0.003(4) 0.023(4) -0.010(4)
S6 0.0580(13) 0.0465(11) 0.0543(12) -0.0098(9) 0.0263(10) -0.0098(10)
C15 0.066(5) 0.036(4) 0.053(5) 0.001(3) 0.031(4) -0.003(4)
C16 0.047(4) 0.043(4) 0.051(4) 0.003(4) 0.024(4) 0.000(4)
C17 0.042(4) 0.045(4) 0.057(5) -0.002(4) 0.030(4) 0.000(3)
C18 0.052(5) 0.039(4) 0.039(4) 0.004(3) 0.021(4) -0.001(3)
C19 0.064(6) 0.057(5) 0.043(4) -0.002(4) 0.022(4) 0.002(4)

loop_
_atom_type_symbol
_atom_type_description
_atom_type_scat_dispersion_real
_atom_type_scat_dispersion_imag
_atom_type_scat_source
C C 0.0181 0.0091 'International Tables Vol C Tables 4.2.6.8 and 6.1.1.4'
H H 0.0000 0.0000 'International Tables Vol C Tables 4.2.6.8 and 6.1.1.4'
S S 0.3331 0.5567 'International Tables Vol C Tables 4.2.6.8 and 6.1.1.4'

loop_
_geom_angle_atom_site_label_1
_geom_angle_atom_site_label_2
_geom_angle_atom_site_label_3
_geom_angle
_geom_angle_site_symmetry_1
_geom_angle_site_symmetry_3
_geom_angle_publ_flag
C1 C2 C4 111.4(7) . . ?
C1 C2 C5 109.4(7) . . ?
C4 C2 C5 108.9(7) . . ?
C1 C2 C3 107.7(7) . . ?
C4 C2 C3 108.3(7) . . ?
C5 C2 C3 111.2(7) . . ?
C2 C3 S1 118.6(6) . . ?
C6 S1 C3 103.3(4) . . ?
C2 C4 S2 112.7(6) . . ?
C9 S2 C4 100.1(4) . . ?
C2 C5 S3 113.6(5) . . ?
C12 S3 C5 99.5(4) . . ?
C7 C6 S1 111.1(6) . . ?
C6 C7 C8 115.3(7) . . ?
C7 C8 S4 109.0(6) . . ?
C8 S4 C15 103.9(4) . . ?
C10 C9 S2 115.8(7) . . ?
C11 C10 C9 114.4(8) . . ?
C10 C11 S5 114.9(7) . . ?
C11 S5 C16 99.1(4) . . ?
C13 C12 S3 114.3(6) . . ?
C14 C13 C12 113.1(7) . . ?
C13 C14 S6 116.6(6) . . ?
C17 S6 C14 100.4(4) . . ?
C18 C15 S4 116.4(6) . . ?
C18 C16 S5 113.1(6) . . ?
C18 C17 S6 111.6(5) . . ?
C16 C18 C19 111.4(7) . . ?
C16 C18 C17 110.4(6) . . ?
C19 C18 C17 110.3(7) . . ?
C16 C18 C15 111.6(7) . . ?
C19 C18 C15 106.1(7) . . ?
C17 C18 C15 107.0(6) . . ?

loop_
_geom_bond_atom_site_label_1
_geom_bond_atom_site_label_2
_geom_bond_distance
_geom_bond_site_symmetry_2
_geom_bond_publ_flag
C1 C2 1.526(11) . ?
C2 C4 1.535(11) . ?
C2 C5 1.536(12) . ?
C2 C3 1.542(11) . ?
C3 S1 1.800(9) . ?
S1 C6 1.792(8) . ?
C4 S2 1.826(8) . ?
S2 C9 1.791(9) . ?
C5 S3 1.805(9) . ?
S3 C12 1.790(9) . ?
C6 C7 1.512(12) . ?
C7 C8 1.523(12) . ?
C8 S4 1.813(9) . ?
S4 C15 1.813(9) . ?
C9 C10 1.522(13) . ?
C10 C11 1.503(13) . ?
C11 S5 1.793(10) . ?
S5 C16 1.815(8) . ?
C12 C13 1.525(13) . ?
C13 C14 1.510(13) . ?
C14 S6 1.805(9) . ?
S6 C17 1.803(8) . ?
C15 C18 1.571(11) . ?
C16 C18 1.530(12) . ?
C17 C18 1.552(11) . ?
C18 C19 1.537(11) . ?

loop_
_cod_related_entry_id
_cod_related_entry_database
_cod_related_entry_code
1 ChemSpider 21141661
